data_2018351
loop_
_publ_author_name
'Khan, Saeed I.'
'Knobler, Carolyn B.'
'Maverick, Emily F.'

_publ_section_title
;
 Benz[<i>cd</i>]indol-2(1<i>H</i>)-one at 298 and 100K
;
_journal_coeditor_code QS3004
_journal_issue 1
_journal_name_full 'Acta Crystallographica Section C'
_journal_page_first o1
_journal_page_last o6
_journal_paper_doi 10.1107/S0108270111050281
_journal_volume 68
_journal_year 2012
_chemical_formula_iupac 'C11 H7 N O'
_chemical_formula_moiety 'C11 H7 N O'
_chemical_formula_sum 'C11 H7 N O'
_chemical_formula_weight 169.18
_chemical_melting_point_gt 448
_chemical_melting_point_lt 450
_chemical_name_common naphtholactam
_chemical_name_systematic
;
Benz[<i>cd</i>]indol-2(1<i>H</i>)-one
;
_space_group_IT_number 14
_symmetry_cell_setting monoclinic
_symmetry_space_group_name_Hall '-P 2yn'
_symmetry_space_group_name_H-M 'P 1 21/n 1'
_atom_sites_solution_hydrogens geom
_atom_sites_solution_primary direct
_atom_sites_solution_secondary difmap
_audit_creation_method SHELXL97
_cell_angle_alpha 90.00
_cell_angle_beta 93.196(8)
_cell_angle_gamma 90.00
_cell_formula_units_Z 4
_cell_length_a 9.251(3)
_cell_length_b 6.7748(17)
_cell_length_c 13.256(4)
_cell_measurement_reflns_used 19
_cell_measurement_temperature 298(2)
_cell_measurement_theta_max 10.15
_cell_measurement_theta_min 4.78
_cell_volume 829.5(4)
_computing_cell_refinement 'UCLA Crystallographic Package (Strouse, 1994)'
_computing_data_collection 'UCLA Crystallographic Package (Strouse, 1994)'
_computing_data_reduction 'UCLA Crystallographic Package (Strouse, 1994)'
_computing_molecular_graphics 'SHELXTL (Sheldrick, 2008)'
_computing_publication_material 'SHELXTL (Sheldrick, 2008)'
_computing_structure_refinement 'SHELXL97 (Sheldrick, 2008)'
_computing_structure_solution 'SHELXS90 (Sheldrick, 2008)'
_diffrn_ambient_temperature 298(2)
_diffrn_measured_fraction_theta_full 1.000
_diffrn_measured_fraction_theta_max 1.000
_diffrn_measurement_device_type 'Modified Hubers'
_diffrn_measurement_method \q/2\q
_diffrn_radiation_monochromator graphite
_diffrn_radiation_source 'fine-focus sealed tube'
_diffrn_radiation_type MoK\a
_diffrn_radiation_wavelength 0.71073
_diffrn_reflns_av_R_equivalents 0.0000
_diffrn_reflns_av_sigmaI/netI 0.0555
_diffrn_reflns_limit_h_max 11
_diffrn_reflns_limit_h_min 0
_diffrn_reflns_limit_k_max 8
_diffrn_reflns_limit_k_min 0
_diffrn_reflns_limit_l_max 15
_diffrn_reflns_limit_l_min -15
_diffrn_reflns_number 1462
_diffrn_reflns_theta_full 25.00
_diffrn_reflns_theta_max 25.00
_diffrn_reflns_theta_min 2.62
_diffrn_standards_decay_% 0.43
_diffrn_standards_interval_count 97
_diffrn_standards_number 3
_exptl_absorpt_coefficient_mu 0.088
_exptl_absorpt_correction_type none
_exptl_crystal_colour yellow
_exptl_crystal_density_diffrn 1.355
_exptl_crystal_density_method 'not measured'
_exptl_crystal_description 'cut plate'
_exptl_crystal_F_000 352
_exptl_crystal_size_max 0.35
_exptl_crystal_size_mid 0.25
_exptl_crystal_size_min 0.10
_refine_diff_density_max 0.191
_refine_diff_density_min -0.137
_refine_ls_extinction_method none
_refine_ls_goodness_of_fit_ref 1.086
_refine_ls_hydrogen_treatment constr
_refine_ls_matrix_type full
_refine_ls_number_parameters 128
_refine_ls_number_reflns 1462
_refine_ls_number_restraints 0
_refine_ls_restrained_S_all 1.086
_refine_ls_R_factor_all 0.0822
_refine_ls_R_factor_gt 0.0507
_refine_ls_shift/su_max 0.000
_refine_ls_shift/su_mean 0.000
_refine_ls_structure_factor_coef Fsqd
_refine_ls_weighting_details 'calc w = 1/[\s^2^(Fo^2^)+(0.0523P)^2^+0.0789P] where P=(Fo^2^+2Fc^2^)/3'
_refine_ls_weighting_scheme calc
_refine_ls_wR_factor_gt 0.1211
_refine_ls_wR_factor_ref 0.1333
_reflns_number_gt 992
_reflns_number_total 1462
_reflns_threshold_expression I>2\s(I)
_cod_data_source_file qs3004.cif
_cod_data_source_block Ia298K
_cod_original_sg_symbol_H-M 'P 21/n'
_cod_database_code 2018351
_cod_database_fobs_code 2018351

loop_
_symmetry_equiv_pos_as_xyz
'x, y, z'
'-x+1/2, y+1/2, -z+1/2'
'-x, -y, -z'
'x-1/2, -y-1/2, z-1/2'

loop_
_atom_site_type_symbol
_atom_site_label
_atom_site_fract_x
_atom_site_fract_y
_atom_site_fract_z
_atom_site_U_iso_or_equiv
_atom_site_adp_type
_atom_site_calc_flag
_atom_site_refinement_flags
_atom_site_occupancy
_atom_site_symmetry_multiplicity
_atom_site_disorder_assembly
_atom_site_disorder_group
C C1 0.1261(2) 0.2398(3) 0.48386(16) 0.0562(6) Uani d . 1 1 . .
N N1 0.0140(2) 0.2077(3) 0.41424(13) 0.0628(5) Uani d . 1 1 A .
H H1N -0.0409 0.1052 0.4135 0.075 Uiso calc R 1 1 . .
O O1 0.16442(18) 0.1308(2) 0.55565(12) 0.0664(6) Uani d P 0.921(4) 1 A 1
O O1A -0.1084(19) 0.056(3) 0.3873(15) 0.072(8) Uani d P 0.079(4) 1 A 2
C C2 -0.0007(2) 0.3644(3) 0.34337(15) 0.0561(6) Uani d . 1 1 . .
C C3 0.1094(2) 0.4996(3) 0.37131(15) 0.0500(5) Uani d . 1 1 A .
C C4 0.1920(2) 0.4308(3) 0.45642(15) 0.0542(6) Uani d . 1 1 A .
C C5 0.3055(3) 0.5417(4) 0.49434(17) 0.0660(7) Uani d . 1 1 . .
H H5 0.3619 0.5006 0.5507 0.079 Uiso calc R 1 1 A .
C C6 0.3341(3) 0.7198(4) 0.44545(18) 0.0724(7) Uani d . 1 1 A .
H H6 0.4118 0.7963 0.4701 0.087 Uiso calc R 1 1 . .
C C7 0.2517(3) 0.7865(4) 0.36223(17) 0.0690(7) Uani d . 1 1 . .
H H7 0.2744 0.9064 0.3328 0.083 Uiso calc R 1 1 A .
C C8 0.1340(2) 0.6757(3) 0.32145(15) 0.0557(6) Uani d . 1 1 A .
C C9 0.0365(3) 0.7161(4) 0.23668(16) 0.0677(7) Uani d . 1 1 . .
H H9 0.0453 0.8321 0.2000 0.081 Uiso calc R 1 1 A .
C C10 -0.0698(3) 0.5836(4) 0.20974(17) 0.0735(7) Uani d . 1 1 A .
H H10 -0.1314 0.6126 0.1539 0.088 Uiso calc R 1 1 . .
C C11 -0.0918(2) 0.4040(4) 0.26195(17) 0.0665(7) Uani d . 1 1 A .
H H11 -0.1655 0.3172 0.2413 0.080 Uiso calc R 1 1 . .

loop_
_atom_site_aniso_label
_atom_site_aniso_U_11
_atom_site_aniso_U_22
_atom_site_aniso_U_33
_atom_site_aniso_U_12
_atom_site_aniso_U_13
_atom_site_aniso_U_23
C1 0.0574(12) 0.0589(13) 0.0524(12) 0.0084(11) 0.0048(10) 0.0032(11)
N1 0.0677(12) 0.0587(11) 0.0623(11) -0.0041(9) 0.0064(9) 0.0084(9)
O1 0.0720(12) 0.0647(11) 0.0614(11) 0.0026(9) -0.0080(8) 0.0154(9)
O1A 0.045(11) 0.097(16) 0.073(14) -0.037(10) -0.001(9) 0.000(11)
C2 0.0514(12) 0.0656(13) 0.0518(12) 0.0040(11) 0.0083(10) 0.0019(11)
C3 0.0506(12) 0.0564(12) 0.0439(11) 0.0052(10) 0.0091(9) 0.0007(10)
C4 0.0526(12) 0.0616(13) 0.0492(12) 0.0055(10) 0.0097(10) 0.0001(10)
C5 0.0624(14) 0.0850(17) 0.0505(13) 0.0015(13) 0.0010(11) -0.0070(12)
C6 0.0720(16) 0.0800(17) 0.0660(15) -0.0172(14) 0.0106(13) -0.0138(14)
C7 0.0820(17) 0.0633(15) 0.0639(15) -0.0074(13) 0.0250(13) -0.0017(12)
C8 0.0594(13) 0.0569(13) 0.0525(12) 0.0024(10) 0.0176(10) 0.0021(11)
C9 0.0744(15) 0.0727(15) 0.0571(14) 0.0128(13) 0.0137(12) 0.0191(12)
C10 0.0645(15) 0.101(2) 0.0549(14) 0.0141(15) 0.0017(12) 0.0128(13)
C11 0.0557(13) 0.0849(17) 0.0588(14) -0.0005(12) 0.0021(11) 0.0031(12)

loop_
_atom_type_symbol
_atom_type_description
_atom_type_scat_dispersion_real
_atom_type_scat_dispersion_imag
_atom_type_scat_source
C C 0.0033 0.0016 'International Tables Vol C Tables 4.2.6.8 and 6.1.1.4'
N N 0.0061 0.0033 'International Tables Vol C Tables 4.2.6.8 and 6.1.1.4'
O O 0.0106 0.0060 'International Tables Vol C Tables 4.2.6.8 and 6.1.1.4'
H H 0.0000 0.0000 'International Tables Vol C Tables 4.2.6.8 and 6.1.1.4'

loop_
_geom_angle_atom_site_label_1
_geom_angle_atom_site_label_2
_geom_angle_atom_site_label_3
_geom_angle
_geom_angle_publ_flag
O1 C1 N1 126.6(2) no
O1 C1 C4 127.1(2) no
N1 C1 C4 106.25(18) no
C1 N1 C2 111.65(18) no
C1 N1 H1N 124.2 no
C2 N1 H1N 124.2 no
C11 C2 C3 119.3(2) no
C11 C2 N1 134.9(2) no
C3 C2 N1 105.80(18) no
C8 C3 C2 124.8(2) no
C8 C3 C4 124.8(2) no
C2 C3 C4 110.43(19) no
C5 C4 C3 119.1(2) no
C5 C4 C1 135.1(2) no
C3 C4 C1 105.86(19) no
C4 C5 C6 117.7(2) no
C4 C5 H5 121.1 no
C6 C5 H5 121.1 no
C7 C6 C5 122.7(2) no
C7 C6 H6 118.6 no
C5 C6 H6 118.6 no
C6 C7 C8 120.9(2) no
C6 C7 H7 119.6 no
C8 C7 H7 119.6 no
C3 C8 C7 114.8(2) no
C3 C8 C9 115.2(2) no
C7 C8 C9 130.0(2) no
C10 C9 C8 119.7(2) no
C10 C9 H9 120.2 no
C8 C9 H9 120.2 no
C9 C10 C11 123.9(2) no
C9 C10 H10 118.1 no
C11 C10 H10 118.1 no
C2 C11 C10 117.2(2) no
C2 C11 H11 121.4 no
C10 C11 H11 121.4 no

loop_
_geom_bond_atom_site_label_1
_geom_bond_atom_site_label_2
_geom_bond_distance
_geom_bond_publ_flag
C1 O1 1.241(2) yes
C1 N1 1.367(3) yes
C1 C4 1.484(3) yes
N1 C2 1.419(3) yes
N1 H1N 0.8600 no
C2 C11 1.359(3) no
C2 C3 1.404(3) no
C3 C8 1.389(3) no
C3 C4 1.406(3) no
C4 C5 1.364(3) no
C5 C6 1.402(3) no
C5 H5 0.9300 no
C6 C7 1.381(3) no
C6 H6 0.9300 no
C7 C8 1.405(3) no
C7 H7 0.9300 no
C8 C9 1.428(3) no
C9 C10 1.363(3) no
C9 H9 0.9300 no
C10 C11 1.420(3) no
C10 H10 0.9300 no
C11 H11 0.9300 no

loop_
_geom_torsion_atom_site_label_1
_geom_torsion_atom_site_label_2
_geom_torsion_atom_site_label_3
_geom_torsion_atom_site_label_4
_geom_torsion
_geom_torsion_publ_flag
O1 C1 N1 C2 179.1(2) no
C4 C1 N1 C2 -0.8(2) no
C1 N1 C2 C11 -179.8(2) no
C1 N1 C2 C3 0.2(2) no
C11 C2 C3 C8 0.0(3) no
N1 C2 C3 C8 179.96(18) no
C11 C2 C3 C4 -179.52(19) no
N1 C2 C3 C4 0.5(2) no
C8 C3 C4 C5 -0.1(3) no
C2 C3 C4 C5 179.34(19) no
C8 C3 C4 C1 179.59(18) no
C2 C3 C4 C1 -0.9(2) no
O1 C1 C4 C5 0.8(4) no
N1 C1 C4 C5 -179.3(2) no
O1 C1 C4 C3 -178.8(2) no
N1 C1 C4 C3 1.0(2) no
C3 C4 C5 C6 -0.3(3) no
C1 C4 C5 C6 -179.9(2) no
C4 C5 C6 C7 0.7(3) no
C5 C6 C7 C8 -0.6(4) no
C2 C3 C8 C7 -179.22(19) no
C4 C3 C8 C7 0.2(3) no
C2 C3 C8 C9 0.6(3) no
C4 C3 C8 C9 -179.97(19) no
C6 C7 C8 C3 0.2(3) no
C6 C7 C8 C9 -179.6(2) no
C3 C8 C9 C10 -0.9(3) no
C7 C8 C9 C10 178.9(2) no
C8 C9 C10 C11 0.6(4) no
C3 C2 C11 C10 -0.3(3) no
N1 C2 C11 C10 179.7(2) no
C9 C10 C11 C2 0.0(4) no
